data_7229397
loop_
_publ_author_name
'Khan, Tuhin'
'Datta, Anindya'

_publ_section_title
;
 Enhanced fluorescence with nanosecond dynamics in solid state of metal
 Ion complexes of alkoxy salophens
;
_journal_name_full 'Phys. Chem. Chem. Phys.'
_journal_paper_doi 10.1039/C7CP05429G
_journal_year 2017
_chemical_formula_moiety 'C24 H26 Al N2 O6, N O3,2(C H4 O)'
_chemical_formula_sum 'C26 H34 Al N3 O11'
_chemical_formula_weight 591.54
_chemical_name_systematic Al-3-ethoxysalophen
_space_group_crystal_system triclinic
_space_group_IT_number 2
_space_group_name_Hall '-P 1'
_space_group_name_H-M_alt 'P -1'
_symmetry_space_group_name_Hall '-P 1'
_symmetry_space_group_name_H-M 'P -1'
_atom_sites_solution_hydrogens mixed
_audit_creation_method SHELXL-2014/7
_audit_update_record
;
2017-05-11 deposited with the CCDC.
2017-10-25 downloaded from the CCDC.
;
_cell_angle_alpha 107.399(6)
_cell_angle_beta 107.229(6)
_cell_angle_gamma 110.276(6)
_cell_formula_units_Z 2
_cell_length_a 10.8324(8)
_cell_length_b 12.4673(8)
_cell_length_c 12.7788(8)
_cell_measurement_reflns_used 4553
_cell_measurement_temperature 150(2)
_cell_measurement_theta_max 72.4300
_cell_measurement_theta_min 4.0560
_cell_volume 1382.1(2)
_computing_cell_refinement 'CrysAlisPro 1.171.39.7b (Rigaku OD, 2015)'
_computing_data_collection 'CrysAlisPro 1.171.39.7b (Rigaku OD, 2015)'
_computing_data_reduction 'CrysAlisPro 1.171.39.7b (Rigaku OD, 2015)'
_computing_molecular_graphics 'BRUKER SHELTXL'
_computing_structure_refinement 'SHELXL-2014/7 (Sheldrick, 2014)'
_computing_structure_solution 'SHELXL-2014/7 (Sheldrick, 2014)'
_diffrn_ambient_temperature 150(2)
_diffrn_measured_fraction_theta_full 0.986
_diffrn_measured_fraction_theta_max 0.986
_diffrn_measurement_device_type 'dtrek-CrysAlisPro-abstract goniometer imported rigaku-d*trek images'
_diffrn_radiation_type CuK\a
_diffrn_radiation_wavelength 1.54184
_diffrn_reflns_av_R_equivalents 0.1060
_diffrn_reflns_av_unetI/netI 0.0828
_diffrn_reflns_Laue_measured_fraction_full 0.986
_diffrn_reflns_Laue_measured_fraction_max 0.986
_diffrn_reflns_limit_h_max 12
_diffrn_reflns_limit_h_min -12
_diffrn_reflns_limit_k_max 14
_diffrn_reflns_limit_k_min -14
_diffrn_reflns_limit_l_max 15
_diffrn_reflns_limit_l_min -15
_diffrn_reflns_number 18272
_diffrn_reflns_point_group_measured_fraction_full 0.986
_diffrn_reflns_point_group_measured_fraction_max 0.986
_diffrn_reflns_theta_full 64.985
_diffrn_reflns_theta_max 64.985
_diffrn_reflns_theta_min 4.052
_diffrn_source 'fine-focus sealed X-ray tube'
_exptl_absorpt_coefficient_mu 1.222
_exptl_absorpt_correction_T_max 1.00000
_exptl_absorpt_correction_T_min 0.62013
_exptl_absorpt_correction_type multi-scan
_exptl_crystal_colour yellow
_exptl_crystal_density_diffrn 1.421
_exptl_crystal_description plate
_exptl_crystal_F_000 624
_exptl_crystal_preparation ', Luminescent'
_exptl_crystal_recrystallization_method 'Re-crystallisation from solvent: Methanol'
_exptl_crystal_size_max 0.090
_exptl_crystal_size_mid 0.047
_exptl_crystal_size_min 0.044
_refine_diff_density_max 0.779
_refine_diff_density_min -0.710
_refine_diff_density_rms 0.086
_refine_ls_extinction_method none
_refine_ls_goodness_of_fit_ref 1.036
_refine_ls_hydrogen_treatment constr
_refine_ls_matrix_type full
_refine_ls_number_parameters 377
_refine_ls_number_reflns 4635
_refine_ls_number_restraints 0
_refine_ls_restrained_S_all 1.036
_refine_ls_R_factor_all 0.0971
_refine_ls_R_factor_gt 0.0701
_refine_ls_shift/su_max 0.000
_refine_ls_shift/su_mean 0.000
_refine_ls_structure_factor_coef Fsqd
_refine_ls_weighting_details 'w=1/[\s^2^(Fo^2^)+(0.0993P)^2^+1.1068P] where P=(Fo^2^+2Fc^2^)/3'
_refine_ls_weighting_scheme calc
_refine_ls_wR_factor_gt 0.1758
_refine_ls_wR_factor_ref 0.2030
_reflns_Friedel_coverage 0.000
_reflns_number_gt 3347
_reflns_number_total 4635
_reflns_threshold_expression 'I > 2\s(I)'
_cod_data_source_file c7cp05429g2.cif
_cod_data_source_block al-ethoxy
_cod_original_cell_volume 1382.11(18)
_cod_database_code 7229397
_shelx_shelxl_version_number 2014/7
_shelx_space_group_comment
;
The symmetry employed for this shelxl refinement is uniquely defined
by the following loop, which should always be used as a source of
symmetry information in preference to the above space-group names.
They are only intended as comments.
;

loop_
_space_group_symop_operation_xyz
'x, y, z'
'-x, -y, -z'

loop_
_atom_site_label
_atom_site_type_symbol
_atom_site_fract_x
_atom_site_fract_y
_atom_site_fract_z
_atom_site_U_iso_or_equiv
_atom_site_adp_type
_atom_site_occupancy
_atom_site_site_symmetry_order
_atom_site_calc_flag
_atom_site_refinement_flags_posn
_atom_site_refinement_flags_adp
Al1 Al 0.65919(12) 0.62233(10) 0.20785(10) 0.0201(3) Uani 1 1 d . .
O1 O 0.7830(3) 0.4936(2) -0.0810(2) 0.0236(6) Uani 1 1 d . .
O51 O 0.5082(3) 0.6449(2) 0.1003(2) 0.0215(6) Uani 1 1 d . .
H51A H 0.5030 0.6381 0.0244 0.026 Uiso 1 1 calc R U
H51B H 0.4420 0.6623 0.1252 0.026 Uiso 1 1 calc R U
O3 O 0.5300(3) 0.4532(2) 0.1420(2) 0.0210(6) Uani 1 1 d . .
O2 O 0.7331(3) 0.5945(2) 0.0991(2) 0.0211(6) Uani 1 1 d . .
O4 O 0.4063(3) 0.2060(2) 0.0295(2) 0.0241(6) Uani 1 1 d . .
O61 O 0.8074(3) 0.6104(2) 0.3232(2) 0.0270(6) Uani 1 1 d . .
H61A H 0.8412 0.6482 0.4007 0.041 Uiso 1 1 d R U
H61B H 0.8497 0.5665 0.3049 0.041 Uiso 1 1 d R U
O11 O 0.9010(3) 0.7599(3) 0.5626(3) 0.0346(7) Uani 1 1 d . .
O10 O 1.0504(3) 0.8032(3) 0.7420(3) 0.0429(8) Uani 1 1 d . .
N2 N 0.5897(3) 0.6691(3) 0.3334(3) 0.0202(7) Uani 1 1 d . .
O9 O 0.9441(3) 0.6125(3) 0.5928(3) 0.0426(8) Uani 1 1 d . .
O7 O 0.8920(4) 0.4430(3) 0.2419(3) 0.0442(8) Uani 1 1 d . .
H7 H 0.9289 0.4202 0.2911 0.066 Uiso 1 1 calc R U
N1 N 0.7849(3) 0.8119(3) 0.2859(3) 0.0205(7) Uani 1 1 d . .
N3 N 0.9667(4) 0.7260(3) 0.6346(3) 0.0265(7) Uani 1 1 d . .
O8 O 0.7108(4) 0.3613(3) 0.5164(3) 0.0520(9) Uani 1 1 d . .
H8 H 0.7719 0.4349 0.5387 0.078 Uiso 1 1 calc R U
C3 C 0.8554(4) 0.6249(4) -0.0210(3) 0.0215(8) Uani 1 1 d . .
C22 C 0.4560(4) 0.3911(3) 0.1888(3) 0.0207(8) Uani 1 1 d . .
C8 C 0.8265(4) 0.6758(4) 0.0784(3) 0.0196(8) Uani 1 1 d . .
C17 C 0.4409(4) 0.4524(4) 0.2934(3) 0.0222(8) Uani 1 1 d . .
C16 C 0.5044(4) 0.5876(4) 0.3574(3) 0.0223(8) Uani 1 1 d . .
H16 H 0.4832 0.6201 0.4215 0.027 Uiso 1 1 calc R U
C11 C 0.8337(4) 1.0128(4) 0.4510(4) 0.0272(9) Uani 1 1 d . .
H11 H 0.9079 1.0642 0.4383 0.033 Uiso 1 1 calc R U
C10 C 0.7612(4) 0.8801(4) 0.3815(3) 0.0218(8) Uani 1 1 d . .
C21 C 0.3865(4) 0.2560(4) 0.1309(3) 0.0230(8) Uani 1 1 d . .
C7 C 0.8980(4) 0.8096(3) 0.1475(3) 0.0203(8) Uani 1 1 d . .
C4 C 0.9455(4) 0.7041(4) -0.0532(4) 0.0263(9) Uani 1 1 d . .
H4 H 0.9608 0.6690 -0.1203 0.032 Uiso 1 1 calc R U
C15 C 0.6521(4) 0.8040(4) 0.4051(3) 0.0225(8) Uani 1 1 d . .
C9 C 0.8745(4) 0.8711(4) 0.2490(3) 0.0214(8) Uani 1 1 d . .
H9 H 0.9273 0.9599 0.2914 0.026 Uiso 1 1 calc R U
C20 C 0.3083(4) 0.1853(4) 0.1762(4) 0.0259(9) Uani 1 1 d . .
H20 H 0.2650 0.0965 0.1378 0.031 Uiso 1 1 calc R U
C6 C 0.9918(4) 0.8891(4) 0.1136(4) 0.0281(9) Uani 1 1 d . .
H6 H 1.0386 0.9775 0.1589 0.034 Uiso 1 1 calc R U
C18 C 0.3575(4) 0.3764(4) 0.3364(4) 0.0258(9) Uani 1 1 d . .
H18 H 0.3461 0.4162 0.4045 0.031 Uiso 1 1 calc R U
C23 C 0.3483(5) 0.0707(4) -0.0310(4) 0.0282(9) Uani 1 1 d . .
H23A H 0.2417 0.0284 -0.0694 0.034 Uiso 1 1 calc R U
H23B H 0.3817 0.0400 0.0274 0.034 Uiso 1 1 calc R U
C19 C 0.2943(4) 0.2471(4) 0.2798(3) 0.0263(9) Uani 1 1 d . .
H19 H 0.2414 0.1992 0.3100 0.032 Uiso 1 1 calc R U
C2 C 0.8294(5) 0.4345(4) -0.1664(4) 0.0292(9) Uani 1 1 d . .
H2A H 0.9354 0.4693 -0.1278 0.035 Uiso 1 1 calc R U
H2B H 0.8017 0.4504 -0.2374 0.035 Uiso 1 1 calc R U
C14 C 0.6120(4) 0.8604(4) 0.4910(4) 0.0265(9) Uani 1 1 d . .
H14 H 0.5371 0.8101 0.5038 0.032 Uiso 1 1 calc R U
C5 C 1.0136(4) 0.8365(4) 0.0149(4) 0.0288(9) Uani 1 1 d . .
H5 H 1.0742 0.8894 -0.0071 0.035 Uiso 1 1 calc R U
C12 C 0.7955(5) 1.0677(4) 0.5383(4) 0.0310(10) Uani 1 1 d . .
H12 H 0.8445 1.1560 0.5848 0.037 Uiso 1 1 calc R U
C24 C 0.4026(5) 0.0427(4) -0.1266(4) 0.0317(10) Uani 1 1 d . .
H24A H 0.3659 0.0706 -0.1856 0.048 Uiso 1 1 calc R U
H24B H 0.3683 -0.0476 -0.1672 0.048 Uiso 1 1 calc R U
H24C H 0.5082 0.0873 -0.0880 0.048 Uiso 1 1 calc R U
C13 C 0.6843(5) 0.9918(4) 0.5574(4) 0.0338(10) Uani 1 1 d . .
H13 H 0.6582 1.0300 0.6155 0.041 Uiso 1 1 calc R U
C1 C 0.7552(5) 0.2942(4) -0.2039(4) 0.0375(11) Uani 1 1 d . .
H1A H 0.7806 0.2514 -0.2634 0.056 Uiso 1 1 calc R U
H1B H 0.6505 0.2616 -0.2390 0.056 Uiso 1 1 calc R U
H1C H 0.7866 0.2795 -0.1334 0.056 Uiso 1 1 calc R U
C014 C 0.7700(5) 0.3329(5) 0.1343(5) 0.0465(12) Uani 1 1 d . .
H01A H 0.7443 0.3557 0.0687 0.070 Uiso 1 1 calc R U
H01B H 0.6873 0.3025 0.1514 0.070 Uiso 1 1 calc R U
H01C H 0.7966 0.2667 0.1110 0.070 Uiso 1 1 calc R U
C015 C 0.6945(5) 0.2812(5) 0.4044(4) 0.0455(12) Uani 1 1 d . .
H01D H 0.6572 0.3064 0.3431 0.068 Uiso 1 1 calc R U
H01E H 0.6269 0.1944 0.3805 0.068 Uiso 1 1 calc R U
H01F H 0.7882 0.2879 0.4126 0.068 Uiso 1 1 calc R U

loop_
_atom_site_aniso_label
_atom_site_aniso_U_11
_atom_site_aniso_U_22
_atom_site_aniso_U_33
_atom_site_aniso_U_23
_atom_site_aniso_U_13
_atom_site_aniso_U_12
Al1 0.0229(6) 0.0188(6) 0.0231(6) 0.0119(5) 0.0151(5) 0.0084(5)
O1 0.0280(15) 0.0188(14) 0.0279(14) 0.0111(12) 0.0192(13) 0.0090(13)
O51 0.0259(15) 0.0249(14) 0.0228(13) 0.0152(12) 0.0169(12) 0.0125(12)
O3 0.0249(14) 0.0185(14) 0.0223(13) 0.0123(12) 0.0152(12) 0.0066(12)
O2 0.0238(14) 0.0180(14) 0.0261(14) 0.0121(12) 0.0175(12) 0.0073(12)
O4 0.0324(16) 0.0178(14) 0.0287(15) 0.0124(12) 0.0210(13) 0.0107(12)
O61 0.0343(16) 0.0277(16) 0.0235(14) 0.0115(13) 0.0151(13) 0.0175(14)
O11 0.0425(18) 0.0381(18) 0.0345(17) 0.0233(15) 0.0212(15) 0.0213(16)
O10 0.0391(19) 0.044(2) 0.0346(19) 0.0154(17) 0.0125(16) 0.0141(17)
N2 0.0220(17) 0.0156(17) 0.0202(16) 0.0079(14) 0.0110(14) 0.0050(15)
O9 0.044(2) 0.0275(18) 0.054(2) 0.0182(16) 0.0214(17) 0.0153(16)
O7 0.044(2) 0.047(2) 0.048(2) 0.0260(18) 0.0211(17) 0.0240(18)
N1 0.0226(17) 0.0180(17) 0.0242(17) 0.0110(14) 0.0142(15) 0.0087(15)
N3 0.0302(19) 0.0261(19) 0.0253(19) 0.0124(17) 0.0167(16) 0.0112(17)
O8 0.058(2) 0.0350(19) 0.055(2) 0.0095(17) 0.044(2) 0.0074(18)
C3 0.022(2) 0.021(2) 0.025(2) 0.0120(18) 0.0134(18) 0.0099(18)
C22 0.024(2) 0.019(2) 0.024(2) 0.0143(18) 0.0135(17) 0.0080(17)
C8 0.0178(19) 0.021(2) 0.0207(19) 0.0123(17) 0.0087(16) 0.0076(17)
C17 0.023(2) 0.023(2) 0.025(2) 0.0150(18) 0.0131(18) 0.0100(18)
C16 0.024(2) 0.021(2) 0.025(2) 0.0125(18) 0.0155(18) 0.0086(18)
C11 0.031(2) 0.022(2) 0.028(2) 0.0128(19) 0.0172(19) 0.0071(19)
C10 0.026(2) 0.020(2) 0.025(2) 0.0130(18) 0.0161(18) 0.0101(18)
C21 0.026(2) 0.020(2) 0.026(2) 0.0138(18) 0.0146(18) 0.0087(18)
C7 0.018(2) 0.019(2) 0.024(2) 0.0109(17) 0.0127(17) 0.0057(17)
C4 0.026(2) 0.029(2) 0.030(2) 0.0144(19) 0.0190(19) 0.0119(19)
C15 0.023(2) 0.019(2) 0.021(2) 0.0072(17) 0.0091(17) 0.0059(18)
C9 0.019(2) 0.016(2) 0.024(2) 0.0081(17) 0.0093(17) 0.0040(17)
C20 0.027(2) 0.021(2) 0.028(2) 0.0136(18) 0.0135(19) 0.0063(19)
C6 0.029(2) 0.020(2) 0.035(2) 0.0140(19) 0.019(2) 0.0055(19)
C18 0.028(2) 0.026(2) 0.023(2) 0.0129(18) 0.0150(18) 0.0074(19)
C23 0.036(2) 0.017(2) 0.033(2) 0.0134(19) 0.019(2) 0.0101(19)
C19 0.027(2) 0.025(2) 0.026(2) 0.0157(19) 0.0151(19) 0.0052(19)
C2 0.032(2) 0.029(2) 0.031(2) 0.0106(19) 0.022(2) 0.014(2)
C14 0.030(2) 0.022(2) 0.028(2) 0.0096(19) 0.0188(19) 0.0075(19)
C5 0.028(2) 0.025(2) 0.036(2) 0.017(2) 0.022(2) 0.0058(19)
C12 0.037(3) 0.017(2) 0.033(2) 0.0084(19) 0.019(2) 0.006(2)
C24 0.043(3) 0.025(2) 0.037(2) 0.018(2) 0.023(2) 0.018(2)
C13 0.041(3) 0.027(2) 0.035(2) 0.010(2) 0.026(2) 0.013(2)
C1 0.043(3) 0.027(2) 0.046(3) 0.011(2) 0.031(2) 0.015(2)
C014 0.045(3) 0.053(3) 0.048(3) 0.024(3) 0.024(3) 0.026(3)
C015 0.042(3) 0.048(3) 0.044(3) 0.018(3) 0.027(2) 0.015(3)

loop_
_atom_type_symbol
_atom_type_description
_atom_type_scat_dispersion_real
_atom_type_scat_dispersion_imag
_atom_type_scat_source
C C 0.0181 0.0091 'International Tables Vol C Tables 4.2.6.8 and 6.1.1.4'
H H 0.0000 0.0000 'International Tables Vol C Tables 4.2.6.8 and 6.1.1.4'
Al Al 0.2130 0.2455 'International Tables Vol C Tables 4.2.6.8 and 6.1.1.4'
N N 0.0311 0.0180 'International Tables Vol C Tables 4.2.6.8 and 6.1.1.4'
O O 0.0492 0.0322 'International Tables Vol C Tables 4.2.6.8 and 6.1.1.4'

loop_
_geom_angle_atom_site_label_1
_geom_angle_atom_site_label_2
_geom_angle_atom_site_label_3
_geom_angle
O2 Al1 O3 92.48(11)
O2 Al1 O61 91.25(11)
O3 Al1 O61 92.76(12)
O2 Al1 O51 92.32(11)
O3 Al1 O51 89.68(12)
O61 Al1 O51 175.59(12)
O2 Al1 N2 175.02(13)
O3 Al1 N2 92.49(12)
O61 Al1 N2 88.69(12)
O51 Al1 N2 87.52(11)
O2 Al1 N1 93.15(12)
O3 Al1 N1 173.63(12)
O61 Al1 N1 90.09(12)
O51 Al1 N1 87.12(12)
N2 Al1 N1 81.87(12)
C3 O1 C2 116.6(3)
Al1 O51 H51A 120.0
Al1 O51 H51B 120.0
H51A O51 H51B 120.0
C22 O3 Al1 129.4(2)
C8 O2 Al1 130.4(2)
C21 O4 C23 118.0(3)
Al1 O61 H61A 125.2
Al1 O61 H61B 125.3
H61A O61 H61B 109.4
C16 N2 C15 121.2(3)
C16 N2 Al1 124.5(3)
C15 N2 Al1 114.1(2)
C014 O7 H7 109.5
C9 N1 C10 121.3(3)
C9 N1 Al1 124.5(3)
C10 N1 Al1 114.1(2)
O10 N3 O9 121.9(3)
O10 N3 O11 119.9(3)
O9 N3 O11 118.2(3)
C015 O8 H8 109.5
O1 C3 C4 125.2(3)
O1 C3 C8 113.6(3)
C4 C3 C8 121.1(4)
O3 C22 C21 118.3(3)
O3 C22 C17 123.4(3)
C21 C22 C17 118.2(3)
O2 C8 C7 124.4(3)
O2 C8 C3 117.6(3)
C7 C8 C3 118.1(3)
C22 C17 C16 122.8(3)
C22 C17 C18 119.1(3)
C16 C17 C18 118.1(3)
N2 C16 C17 125.0(3)
N2 C16 H16 117.5
C17 C16 H16 117.5
C12 C11 C10 120.0(3)
C12 C11 H11 120.0
C10 C11 H11 120.0
C11 C10 C15 118.9(3)
C11 C10 N1 126.0(3)
C15 C10 N1 115.1(3)
O4 C21 C20 125.2(3)
O4 C21 C22 113.6(3)
C20 C21 C22 121.2(3)
C8 C7 C6 119.7(3)
C8 C7 C9 122.5(3)
C6 C7 C9 117.7(3)
C3 C4 C5 120.1(3)
C3 C4 H4 120.0
C5 C4 H4 120.0
C14 C15 C10 120.5(3)
C14 C15 N2 124.9(3)
C10 C15 N2 114.6(3)
N1 C9 C7 124.9(3)
N1 C9 H9 117.5
C7 C9 H9 117.5
C21 C20 C19 120.1(4)
C21 C20 H20 120.0
C19 C20 H20 120.0
C5 C6 C7 120.5(4)
C5 C6 H6 119.8
C7 C6 H6 119.8
C19 C18 C17 121.1(3)
C19 C18 H18 119.5
C17 C18 H18 119.5
O4 C23 C24 107.4(3)
O4 C23 H23A 110.2
C24 C23 H23A 110.2
O4 C23 H23B 110.2
C24 C23 H23B 110.2
H23A C23 H23B 108.5
C18 C19 C20 120.3(3)
C18 C19 H19 119.8
C20 C19 H19 119.8
O1 C2 C1 107.3(3)
O1 C2 H2A 110.3
C1 C2 H2A 110.3
O1 C2 H2B 110.3
C1 C2 H2B 110.3
H2A C2 H2B 108.5
C13 C14 C15 119.4(3)
C13 C14 H14 120.3
C15 C14 H14 120.3
C6 C5 C4 120.5(3)
C6 C5 H5 119.8
C4 C5 H5 119.8
C11 C12 C13 120.4(4)
C11 C12 H12 119.8
C13 C12 H12 119.8
C23 C24 H24A 109.5
C23 C24 H24B 109.5
H24A C24 H24B 109.5
C23 C24 H24C 109.5
H24A C24 H24C 109.5
H24B C24 H24C 109.5
C14 C13 C12 120.8(4)
C14 C13 H13 119.6
C12 C13 H13 119.6
C2 C1 H1A 109.5
C2 C1 H1B 109.5
H1A C1 H1B 109.5
C2 C1 H1C 109.5
H1A C1 H1C 109.5
H1B C1 H1C 109.5
O7 C014 H01A 109.5
O7 C014 H01B 109.5
H01A C014 H01B 109.5
O7 C014 H01C 109.5
H01A C014 H01C 109.5
H01B C014 H01C 109.5
O8 C015 H01D 109.5
O8 C015 H01E 109.5
H01D C015 H01E 109.5
O8 C015 H01F 109.5
H01D C015 H01F 109.5
H01E C015 H01F 109.5

loop_
_geom_bond_atom_site_label_1
_geom_bond_atom_site_label_2
_geom_bond_distance
Al1 O2 1.805(2)
Al1 O3 1.819(3)
Al1 O61 1.915(3)
Al1 O51 1.965(3)
Al1 N2 1.985(3)
Al1 N1 1.997(3)
O1 C3 1.373(4)
O1 C2 1.446(4)
O51 H51A 0.9300
O51 H51B 0.9300
O3 C22 1.316(4)
O2 C8 1.315(4)
O4 C21 1.375(4)
O4 C23 1.427(4)
O61 H61A 0.8508
O61 H61B 0.8507
O11 N3 1.259(4)
O10 N3 1.225(4)
N2 C16 1.298(4)
N2 C15 1.431(5)
O9 N3 1.256(4)
O7 C014 1.435(6)
O7 H7 0.8200
N1 C9 1.300(4)
N1 C10 1.414(4)
O8 C015 1.396(5)
O8 H8 0.8200
C3 C4 1.382(5)
C3 C8 1.416(5)
C22 C21 1.413(5)
C22 C17 1.415(5)
C8 C7 1.408(5)
C17 C16 1.421(5)
C17 C18 1.425(5)
C16 H16 0.9300
C11 C12 1.378(5)
C11 C10 1.396(5)
C11 H11 0.9300
C10 C15 1.412(5)
C21 C20 1.381(5)
C7 C6 1.421(5)
C7 C9 1.440(5)
C4 C5 1.394(6)
C4 H4 0.9300
C15 C14 1.386(5)
C9 H9 0.9300
C20 C19 1.400(5)
C20 H20 0.9300
C6 C5 1.366(5)
C6 H6 0.9300
C18 C19 1.355(5)
C18 H18 0.9300
C23 C24 1.507(5)
C23 H23A 0.9700
C23 H23B 0.9700
C19 H19 0.9300
C2 C1 1.493(6)
C2 H2A 0.9700
C2 H2B 0.9700
C14 C13 1.379(6)
C14 H14 0.9300
C5 H5 0.9300
C12 C13 1.388(5)
C12 H12 0.9300
C24 H24A 0.9600
C24 H24B 0.9600
C24 H24C 0.9600
C13 H13 0.9300
C1 H1A 0.9600
C1 H1B 0.9600
C1 H1C 0.9600
C014 H01A 0.9600
C014 H01B 0.9600
C014 H01C 0.9600
C015 H01D 0.9600
C015 H01E 0.9600
C015 H01F 0.9600

loop_
_geom_torsion_atom_site_label_1
_geom_torsion_atom_site_label_2
_geom_torsion_atom_site_label_3
_geom_torsion_atom_site_label_4
_geom_torsion
O2 Al1 O3 C22 163.1(3)
O61 Al1 O3 C22 71.7(3)
O51 Al1 O3 C22 -104.6(3)
N2 Al1 O3 C22 -17.1(3)
O3 Al1 O2 C8 172.2(3)
O61 Al1 O2 C8 -95.0(3)
O51 Al1 O2 C8 82.4(3)
N1 Al1 O2 C8 -4.8(3)
C2 O1 C3 C4 14.1(5)
C2 O1 C3 C8 -167.7(3)
Al1 O3 C22 C21 -166.8(3)
Al1 O3 C22 C17 13.9(5)
Al1 O2 C8 C7 4.2(5)
Al1 O2 C8 C3 -175.0(2)
O1 C3 C8 O2 -2.1(5)
C4 C3 C8 O2 176.2(3)
O1 C3 C8 C7 178.7(3)
C4 C3 C8 C7 -3.0(5)
O3 C22 C17 C16 0.3(6)
C21 C22 C17 C16 -179.0(3)
O3 C22 C17 C18 179.5(3)
C21 C22 C17 C18 0.2(5)
C15 N2 C16 C17 -178.2(3)
Al1 N2 C16 C17 -3.8(5)
C22 C17 C16 N2 -4.8(6)
C18 C17 C16 N2 175.9(3)
C12 C11 C10 C15 -1.9(6)
C12 C11 C10 N1 177.2(4)
C9 N1 C10 C11 -4.3(6)
Al1 N1 C10 C11 -179.9(3)
C9 N1 C10 C15 174.9(3)
Al1 N1 C10 C15 -0.7(4)
C23 O4 C21 C20 -3.4(5)
C23 O4 C21 C22 176.1(3)
O3 C22 C21 O4 -0.1(5)
C17 C22 C21 O4 179.2(3)
O3 C22 C21 C20 179.4(3)
C17 C22 C21 C20 -1.3(6)
O2 C8 C7 C6 -177.0(3)
C3 C8 C7 C6 2.2(5)
O2 C8 C7 C9 -0.2(6)
C3 C8 C7 C9 178.9(3)
O1 C3 C4 C5 -180.0(3)
C8 C3 C4 C5 2.0(6)
C11 C10 C15 C14 3.6(6)
N1 C10 C15 C14 -175.7(3)
C11 C10 C15 N2 -177.0(3)
N1 C10 C15 N2 3.8(5)
C16 N2 C15 C14 -10.7(6)
Al1 N2 C15 C14 174.3(3)
C16 N2 C15 C10 169.9(3)
Al1 N2 C15 C10 -5.1(4)
C10 N1 C9 C7 -175.8(3)
Al1 N1 C9 C7 -0.7(5)
C8 C7 C9 N1 -1.4(6)
C6 C7 C9 N1 175.4(3)
O4 C21 C20 C19 -179.3(3)
C22 C21 C20 C19 1.3(6)
C8 C7 C6 C5 -0.4(6)
C9 C7 C6 C5 -177.3(3)
C22 C17 C18 C19 0.9(6)
C16 C17 C18 C19 -179.8(4)
C21 O4 C23 C24 -172.2(3)
C17 C18 C19 C20 -0.9(6)
C21 C20 C19 C18 -0.2(6)
C3 O1 C2 C1 170.6(3)
C10 C15 C14 C13 -2.9(6)
N2 C15 C14 C13 177.7(4)
C7 C6 C5 C4 -0.7(6)
C3 C4 C5 C6 -0.1(6)
C10 C11 C12 C13 -0.5(6)
C15 C14 C13 C12 0.5(6)
C11 C12 C13 C14 1.2(7)
